data_1516967
loop_
_publ_author_name
'Das, Arindam'
'Alam, Rauful'
'Eriksson, Lars'
'Szab\'o, K\'alm\'an J'

_publ_contact_author 'Kalman Szabo'
_publ_section_title
;
 Stereocontrol in synthesis of homoallylic amines. Syn selective direct
 allylation of hydrazones with allylboronic acids.
;
_journal_issue 14
_journal_name_full 'Organic letters'
_journal_page_first 3808
_journal_page_last 3811
_journal_paper_doi 10.1021/ol501699x
_journal_volume 16
_journal_year 2014
_chemical_formula_moiety 'C20 H24 N2 O'
_chemical_formula_sum 'C20 H24 N2 O'
_chemical_formula_weight 308.41
_chemical_name_systematic
; 
 ? 
;
_space_group_IT_number 2
_symmetry_cell_setting triclinic
_symmetry_space_group_name_Hall '-P 1'
_symmetry_space_group_name_H-M 'P -1'
_atom_sites_solution_hydrogens geom
_atom_sites_solution_primary direct
_atom_sites_solution_secondary difmap
_audit_creation_method 'Manual editing of the cif file produced by SHELXL-97'
_cell_angle_alpha 102.932(3)
_cell_angle_beta 112.881(3)
_cell_angle_gamma 94.888(3)
_cell_formula_units_Z 2
_cell_length_a 9.1480(3)
_cell_length_b 10.4716(4)
_cell_length_c 10.7014(4)
_cell_measurement_temperature 293(2)
_cell_volume 903.42(6)
_computing_cell_refinement
;
CrysAlisPro, Agilent Technologies,
Version 1.171.36.24 (release 03-12-2012 CrysAlis171 .NET)
(compiled Dec  3 2012,18:21:49)
;
_computing_data_collection
;
CrysAlisPro, Agilent Technologies,
Version 1.171.36.24 (release 03-12-2012 CrysAlis171 .NET)
(compiled Dec  3 2012,18:21:49)
;
_computing_data_reduction
;
CrysAlisPro, Agilent Technologies,
Version 1.171.36.24 (release 03-12-2012 CrysAlis171 .NET)
(compiled Dec  3 2012,18:21:49)
;
_computing_structure_refinement 'SHELXL-97 (Sheldrick, 1997)'
_computing_structure_solution 'SHELXS-97 (Sheldrick, 1990)'
_diffrn_ambient_temperature 293(2)
_diffrn_detector_area_resol_mean 16.5467
_diffrn_measured_fraction_theta_full 0.998
_diffrn_measured_fraction_theta_max 0.998
_diffrn_measurement_device_type 'Xcalibur, Sapphire3'
_diffrn_measurement_method '\w scan at different \f to fill Ewald sphere'
_diffrn_radiation_monochromator graphite
_diffrn_radiation_source 'Enhance (Mo) X-ray Source'
_diffrn_radiation_type MoK\a
_diffrn_radiation_wavelength 0.71073
_diffrn_reflns_av_R_equivalents 0.0166
_diffrn_reflns_av_sigmaI/netI 0.0131
_diffrn_reflns_limit_h_max 10
_diffrn_reflns_limit_h_min -10
_diffrn_reflns_limit_k_max 12
_diffrn_reflns_limit_k_min -12
_diffrn_reflns_limit_l_max 12
_diffrn_reflns_limit_l_min -12
_diffrn_reflns_number 13447
_diffrn_reflns_theta_full 25.02
_diffrn_reflns_theta_max 25.02
_diffrn_reflns_theta_min 3.30
_diffrn_standards_number 0
_exptl_absorpt_coefficient_mu 0.070
_exptl_absorpt_correction_T_max 1.00000
_exptl_absorpt_correction_T_min 0.88169
_exptl_absorpt_correction_type multi-scan
_exptl_absorpt_process_details
;
CrysAlisPro, Agilent Technologies,
Version 1.171.36.24 (release 03-12-2012 CrysAlis171 .NET)
(compiled Dec  3 2012,18:21:49)
Empirical absorption correction using spherical harmonics,
 implemented in SCALE3 ABSPACK scaling algorithm.
;
_exptl_crystal_colour colour_less
_exptl_crystal_density_diffrn 1.134
_exptl_crystal_density_method 'not measured'
_exptl_crystal_description prism
_exptl_crystal_F_000 332
_exptl_crystal_size_max 0.15
_exptl_crystal_size_mid 0.08
_exptl_crystal_size_min 0.05
_refine_diff_density_max 0.230
_refine_diff_density_min -0.117
_refine_diff_density_rms 0.036
_refine_ls_extinction_coef 0.040(5)
_refine_ls_extinction_expression Fc^*^=kFc[1+0.001xFc^2^\l^3^/sin(2\q)]^-1/4^
_refine_ls_extinction_method SHELXL
_refine_ls_goodness_of_fit_ref 1.060
_refine_ls_hydrogen_treatment mixed
_refine_ls_matrix_type full
_refine_ls_number_parameters 217
_refine_ls_number_reflns 3194
_refine_ls_number_restraints 0
_refine_ls_restrained_S_all 1.060
_refine_ls_R_factor_all 0.0507
_refine_ls_R_factor_gt 0.0447
_refine_ls_shift/su_max 0.000
_refine_ls_shift/su_mean 0.000
_refine_ls_structure_factor_coef Fsqd
_refine_ls_weighting_details 'calc w=1/[\s^2^(Fo^2^)+(0.0559P)^2^+0.2139P] where P=(Fo^2^+2Fc^2^)/3'
_refine_ls_weighting_scheme calc
_refine_ls_wR_factor_gt 0.1165
_refine_ls_wR_factor_ref 0.1210
_reflns_number_gt 2811
_reflns_number_total 3194
_reflns_threshold_expression I>2\s(I)
_cod_data_source_file ol501699x_si_004.cif
_cod_data_source_block 3g
_cod_depositor_comments 'Adding full bibliography for 1516966--1516967.cif.'
_cod_original_cell_volume 903.43(6)
_cod_database_code 1516967

loop_
_symmetry_equiv_pos_as_xyz
'x, y, z'
'-x, -y, -z'

loop_
_atom_site_label
_atom_site_type_symbol
_atom_site_fract_x
_atom_site_fract_y
_atom_site_fract_z
_atom_site_U_iso_or_equiv
_atom_site_adp_type
_atom_site_occupancy
_atom_site_symmetry_multiplicity
_atom_site_calc_flag
_atom_site_refinement_flags
C1 C 0.73746(17) 0.77283(14) -0.10217(16) 0.0434(3) Uani 1 1 d .
C2 C 0.7106(2) 0.80688(18) -0.22479(18) 0.0607(4) Uani 1 1 d .
H2 H 0.7099 0.8953 -0.2262 0.073 Uiso 1 1 calc R
C3 C 0.6847(3) 0.7094(2) -0.3465(2) 0.0799(6) Uani 1 1 d .
H3 H 0.6676 0.7329 -0.4292 0.096 Uiso 1 1 calc R
C4 C 0.6840(3) 0.5790(2) -0.3460(2) 0.0814(6) Uani 1 1 d .
H4 H 0.6659 0.5140 -0.4282 0.098 Uiso 1 1 calc R
C5 C 0.7100(3) 0.54462(19) -0.2248(3) 0.0821(6) Uani 1 1 d .
H5 H 0.7089 0.4558 -0.2246 0.099 Uiso 1 1 calc R
C6 C 0.7381(2) 0.64051(17) -0.1027(2) 0.0644(5) Uani 1 1 d .
H6 H 0.7576 0.6164 -0.0200 0.077 Uiso 1 1 calc R
C7 C 0.76782(16) 0.87286(14) 0.03273(15) 0.0419(3) Uani 1 1 d .
O8 O 0.86126(14) 0.86495(12) 0.14787(12) 0.0634(4) Uani 1 1 d .
N9 N 0.68167(15) 0.97112(11) 0.01995(13) 0.0415(3) Uani 1 1 d .
H9 H 0.593(2) 0.9569(16) -0.0531(18) 0.050 Uiso 1 1 d .
N10 N 0.68722(14) 1.06205(12) 0.14269(12) 0.0413(3) Uani 1 1 d .
H10 H 0.7189(19) 1.0177(16) 0.2089(17) 0.050 Uiso 1 1 d .
C11 C 0.81015(17) 1.18536(14) 0.19233(14) 0.0408(3) Uani 1 1 d .
H11 H 0.8999 1.1631 0.1686 0.049 Uiso 1 1 calc R
C12 C 0.8752(2) 1.23859(17) 0.35413(15) 0.0545(4) Uani 1 1 d .
H12 H 0.9514 1.3225 0.3830 0.065 Uiso 1 1 calc R
C13 C 0.7443(3) 1.2703(2) 0.4042(2) 0.0839(7) Uani 1 1 d .
H13A H 0.6925 1.3360 0.3630 0.126 Uiso 1 1 calc R
H13B H 0.7922 1.3044 0.5053 0.126 Uiso 1 1 calc R
H13C H 0.6658 1.1905 0.3758 0.126 Uiso 1 1 calc R
C14 C 0.9694(3) 1.1436(2) 0.42826(19) 0.0776(6) Uani 1 1 d .
H14A H 0.8959 1.0645 0.4126 0.116 Uiso 1 1 calc R
H14B H 1.0251 1.1867 0.5278 0.116 Uiso 1 1 calc R
H14C H 1.0464 1.1199 0.3910 0.116 Uiso 1 1 calc R
C15 C 0.73435(18) 1.28776(14) 0.11470(15) 0.0442(4) Uani 1 1 d .
H15 H 0.6362 1.2993 0.1289 0.053 Uiso 1 1 calc R
C16 C 0.8435(3) 1.42212(18) 0.17369(19) 0.0714(5) Uani 1 1 d .
H16 H 0.9460 1.4265 0.1748 0.086 Uiso 1 1 calc R
C17 C 0.8049(4) 1.5342(2) 0.2240(2) 0.1138(10) Uani 1 1 d .
H17A H 0.7035 1.5336 0.2246 0.137 Uiso 1 1 calc R
H17B H 0.8790 1.6140 0.2590 0.137 Uiso 1 1 calc R
C18 C 0.68449(17) 1.24087(13) -0.04370(14) 0.0401(3) Uani 1 1 d .
C19 C 0.7950(2) 1.20960(16) -0.10004(17) 0.0521(4) Uani 1 1 d .
H19 H 0.9025 1.2164 -0.0394 0.063 Uiso 1 1 calc R
C20 C 0.7484(3) 1.16877(18) -0.24359(19) 0.0628(5) Uani 1 1 d .
H20 H 0.8245 1.1490 -0.2789 0.075 Uiso 1 1 calc R
C21 C 0.5902(3) 1.15707(18) -0.33487(18) 0.0686(5) Uani 1 1 d .
H21 H 0.5582 1.1279 -0.4320 0.082 Uiso 1 1 calc R
C22 C 0.4794(2) 1.18881(19) -0.28138(18) 0.0667(5) Uani 1 1 d .
H22 H 0.3720 1.1814 -0.3427 0.080 Uiso 1 1 calc R
C23 C 0.52653(18) 1.23161(16) -0.13719(16) 0.0513(4) Uani 1 1 d .
H23 H 0.4507 1.2545 -0.1025 0.062 Uiso 1 1 calc R

loop_
_atom_site_aniso_label
_atom_site_aniso_U_11
_atom_site_aniso_U_22
_atom_site_aniso_U_33
_atom_site_aniso_U_23
_atom_site_aniso_U_13
_atom_site_aniso_U_12
C1 0.0398(7) 0.0380(8) 0.0547(9) 0.0114(6) 0.0223(6) 0.0117(6)
C2 0.0789(12) 0.0500(9) 0.0575(10) 0.0150(8) 0.0310(9) 0.0227(8)
C3 0.0939(15) 0.0904(16) 0.0544(11) 0.0118(10) 0.0309(10) 0.0356(12)
C4 0.0732(13) 0.0683(13) 0.0783(14) -0.0172(11) 0.0262(11) 0.0195(10)
C5 0.0922(15) 0.0396(10) 0.1097(18) 0.0017(11) 0.0476(13) 0.0144(10)
C6 0.0797(12) 0.0432(9) 0.0828(13) 0.0201(9) 0.0440(10) 0.0204(8)
C7 0.0389(7) 0.0408(8) 0.0489(8) 0.0158(6) 0.0187(6) 0.0122(6)
O8 0.0650(7) 0.0691(8) 0.0534(7) 0.0193(6) 0.0164(6) 0.0352(6)
N9 0.0453(7) 0.0366(6) 0.0371(6) 0.0065(5) 0.0125(5) 0.0130(5)
N10 0.0475(7) 0.0386(6) 0.0367(6) 0.0088(5) 0.0169(5) 0.0112(5)
C11 0.0397(7) 0.0408(8) 0.0377(7) 0.0081(6) 0.0126(6) 0.0108(6)
C12 0.0610(10) 0.0515(9) 0.0371(8) 0.0070(7) 0.0092(7) 0.0112(8)
C13 0.1070(17) 0.1025(16) 0.0463(10) 0.0118(10) 0.0376(11) 0.0395(14)
C14 0.0866(14) 0.0793(13) 0.0443(9) 0.0187(9) 0.0017(9) 0.0246(11)
C15 0.0482(8) 0.0400(8) 0.0424(8) 0.0107(6) 0.0166(6) 0.0128(6)
C16 0.0910(14) 0.0466(10) 0.0552(10) 0.0113(8) 0.0129(9) -0.0004(9)
C17 0.188(3) 0.0435(12) 0.0785(15) 0.0046(10) 0.0321(17) 0.0142(14)
C18 0.0443(8) 0.0331(7) 0.0436(8) 0.0140(6) 0.0174(6) 0.0073(6)
C19 0.0530(9) 0.0538(9) 0.0569(9) 0.0219(8) 0.0256(7) 0.0183(7)
C20 0.0915(13) 0.0578(10) 0.0607(11) 0.0251(8) 0.0466(10) 0.0279(9)
C21 0.1026(16) 0.0552(11) 0.0425(9) 0.0137(8) 0.0269(10) 0.0053(10)
C22 0.0589(10) 0.0757(12) 0.0497(10) 0.0279(9) 0.0046(8) -0.0055(9)
C23 0.0450(8) 0.0589(10) 0.0523(9) 0.0264(7) 0.0176(7) 0.0059(7)

loop_
_atom_type_symbol
_atom_type_description
_atom_type_scat_dispersion_real
_atom_type_scat_dispersion_imag
_atom_type_scat_source
C C 0.0033 0.0016 'International Tables Vol C Tables 4.2.6.8 and 6.1.1.4'
H H 0.0000 0.0000 'International Tables Vol C Tables 4.2.6.8 and 6.1.1.4'
N N 0.0061 0.0033 'International Tables Vol C Tables 4.2.6.8 and 6.1.1.4'
O O 0.0106 0.0060 'International Tables Vol C Tables 4.2.6.8 and 6.1.1.4'

loop_
_geom_angle_atom_site_label_1
_geom_angle_atom_site_label_2
_geom_angle_atom_site_label_3
_geom_angle
C2 C1 C6 118.99(15)
C2 C1 C7 122.67(13)
C6 C1 C7 118.34(14)
C1 C2 C3 119.92(17)
C1 C2 H2 120.0
C3 C2 H2 120.0
C4 C3 C2 120.5(2)
C4 C3 H3 119.7
C2 C3 H3 119.7
C5 C4 C3 119.83(18)
C5 C4 H4 120.1
C3 C4 H4 120.1
C4 C5 C6 120.33(19)
C4 C5 H5 119.8
C6 C5 H5 119.8
C5 C6 C1 120.41(19)
C5 C6 H6 119.8
C1 C6 H6 119.8
O8 C7 N9 121.92(14)
O8 C7 C1 122.56(13)
N9 C7 C1 115.49(12)
C7 N9 N10 119.83(12)
C7 N9 H9 118.3(11)
N10 N9 H9 114.8(11)
N9 N10 C11 112.66(11)
N9 N10 H10 103.8(10)
C11 N10 H10 107.6(10)
N10 C11 C12 109.01(12)
N10 C11 C15 109.24(11)
C12 C11 C15 112.88(12)
N10 C11 H11 108.5
C12 C11 H11 108.5
C15 C11 H11 108.5
C13 C12 C14 110.48(16)
C13 C12 C11 113.27(14)
C14 C12 C11 111.57(13)
C13 C12 H12 107.1
C14 C12 H12 107.1
C11 C12 H12 107.1
C12 C13 H13A 109.5
C12 C13 H13B 109.5
H13A C13 H13B 109.5
C12 C13 H13C 109.5
H13A C13 H13C 109.5
H13B C13 H13C 109.5
C12 C14 H14A 109.5
C12 C14 H14B 109.5
H14A C14 H14B 109.5
C12 C14 H14C 109.5
H14A C14 H14C 109.5
H14B C14 H14C 109.5
C16 C15 C18 109.13(12)
C16 C15 C11 112.45(13)
C18 C15 C11 113.06(11)
C16 C15 H15 107.3
C18 C15 H15 107.3
C11 C15 H15 107.3
C17 C16 C15 124.8(2)
C17 C16 H16 117.6
C15 C16 H16 117.6
C16 C17 H17A 120.0
C16 C17 H17B 120.0
H17A C17 H17B 120.0
C23 C18 C19 117.59(14)
C23 C18 C15 120.39(13)
C19 C18 C15 121.99(13)
C20 C19 C18 121.33(16)
C20 C19 H19 119.3
C18 C19 H19 119.3
C21 C20 C19 120.26(17)
C21 C20 H20 119.9
C19 C20 H20 119.9
C20 C21 C22 119.33(16)
C20 C21 H21 120.3
C22 C21 H21 120.3
C21 C22 C23 120.44(17)
C21 C22 H22 119.8
C23 C22 H22 119.8
C18 C23 C22 121.02(16)
C18 C23 H23 119.5
C22 C23 H23 119.5

loop_
_geom_bond_atom_site_label_1
_geom_bond_atom_site_label_2
_geom_bond_distance
C1 C2 1.372(2)
C1 C6 1.385(2)
C1 C7 1.490(2)
C2 C3 1.385(3)
C2 H2 0.9300
C3 C4 1.366(3)
C3 H3 0.9300
C4 C5 1.361(3)
C4 H4 0.9300
C5 C6 1.375(3)
C5 H5 0.9300
C6 H6 0.9300
C7 O8 1.2225(17)
C7 N9 1.3476(18)
N9 N10 1.4193(16)
N9 H9 0.849(17)
N10 C11 1.4816(18)
N10 H10 0.902(17)
C11 C12 1.540(2)
C11 C15 1.5486(19)
C11 H11 0.9800
C12 C13 1.522(3)
C12 C14 1.526(2)
C12 H12 0.9800
C13 H13A 0.9600
C13 H13B 0.9600
C13 H13C 0.9600
C14 H14A 0.9600
C14 H14B 0.9600
C14 H14C 0.9600
C15 C16 1.499(2)
C15 C18 1.5200(19)
C15 H15 0.9800
C16 C17 1.314(3)
C16 H16 0.9300
C17 H17A 0.9300
C17 H17B 0.9300
C18 C23 1.381(2)
C18 C19 1.391(2)
C19 C20 1.375(2)
C19 H19 0.9300
C20 C21 1.372(3)
C20 H20 0.9300
C21 C22 1.374(3)
C21 H21 0.9300
C22 C23 1.381(2)
C22 H22 0.9300
C23 H23 0.9300

loop_
_geom_torsion_atom_site_label_1
_geom_torsion_atom_site_label_2
_geom_torsion_atom_site_label_3
_geom_torsion_atom_site_label_4
_geom_torsion
C6 C1 C2 C3 0.0(3)
C7 C1 C2 C3 179.37(16)
C1 C2 C3 C4 0.6(3)
C2 C3 C4 C5 -0.4(3)
C3 C4 C5 C6 -0.4(3)
C4 C5 C6 C1 1.1(3)
C2 C1 C6 C5 -0.9(3)
C7 C1 C6 C5 179.75(16)
C2 C1 C7 O8 -144.21(17)
C6 C1 C7 O8 35.1(2)
C2 C1 C7 N9 37.6(2)
C6 C1 C7 N9 -143.01(15)
O8 C7 N9 N10 -5.6(2)
C1 C7 N9 N10 172.52(11)
C7 N9 N10 C11 94.13(15)
N9 N10 C11 C12 -149.24(12)
N9 N10 C11 C15 86.99(13)
N10 C11 C12 C13 -59.14(18)
C15 C11 C12 C13 62.44(19)
N10 C11 C12 C14 66.28(18)
C15 C11 C12 C14 -172.14(15)
N10 C11 C15 C16 171.85(13)
C12 C11 C15 C16 50.40(18)
N10 C11 C15 C18 -64.01(15)
C12 C11 C15 C18 174.54(12)
C18 C15 C16 C17 111.0(2)
C11 C15 C16 C17 -122.7(2)
C16 C15 C18 C23 -111.36(16)
C11 C15 C18 C23 122.71(15)
C16 C15 C18 C19 66.79(18)
C11 C15 C18 C19 -59.15(18)
C23 C18 C19 C20 -1.1(2)
C15 C18 C19 C20 -179.25(14)
C18 C19 C20 C21 -0.5(3)
C19 C20 C21 C22 1.1(3)
C20 C21 C22 C23 -0.2(3)
C19 C18 C23 C22 2.0(2)
C15 C18 C23 C22 -179.82(14)
C21 C22 C23 C18 -1.3(3)
